data_7126551
loop_
_publ_author_name
'Tani, Yosuke'
'Komura, Mao'
'Ogawa, Takuji'

_publ_section_title
;
 Mechanoresponsive turn-on phosphorescence by a desymmetrization approach.
;
_journal_issue 50
_journal_name_full 'Chemical communications (Cambridge, England)'
_journal_page_first 6810
_journal_page_last 6813
_journal_paper_doi 10.1039/d0cc01949f
_journal_volume 56
_journal_year 2020
_chemical_formula_sum 'C28 H45 Br O2 S2 Si2'
_chemical_formula_weight 613.85
_space_group_crystal_system monoclinic
_space_group_IT_number 9
_space_group_name_Hall 'C -2yc'
_space_group_name_H-M_alt 'C 1 c 1'
_atom_sites_solution_hydrogens geom
_audit_creation_method SHELXL-2018/3
_audit_update_record
;
2020-02-26 deposited with the CCDC.	2020-05-11 downloaded from the CCDC.
;
_cell_angle_alpha 90
_cell_angle_beta 92.689(5)
_cell_angle_gamma 90
_cell_formula_units_Z 4
_cell_length_a 12.362(3)
_cell_length_b 9.5472(18)
_cell_length_c 28.028(5)
_cell_measurement_reflns_used 2531
_cell_measurement_temperature 300(2)
_cell_measurement_theta_max 27.4855
_cell_measurement_theta_min 3.0275
_cell_volume 3304.3(12)
_computing_cell_refinement CrystalClear
_computing_data_collection CrystalClear
_computing_data_reduction CrystalClear
_computing_molecular_graphics 'Yadokari-XG (Wakita, Nemoto et al., 2009)'
_computing_publication_material 'Yadokari-XG (Wakita, Nemoto et al., 2009)'
_computing_structure_refinement 'SHELXL-2018/3 (Sheldrick, 2018)'
_computing_structure_solution SIR-97
_diffrn_ambient_temperature 300(2)
_diffrn_measured_fraction_theta_full 0.991
_diffrn_measured_fraction_theta_max 0.981
_diffrn_measurement_device_type 'Rigaku XtaLAB P200'
_diffrn_measurement_method \w
_diffrn_radiation_type MoK\a
_diffrn_radiation_wavelength 0.71075
_diffrn_reflns_av_R_equivalents 0.0250
_diffrn_reflns_av_unetI/netI 0.0410
_diffrn_reflns_Laue_measured_fraction_full 0.991
_diffrn_reflns_Laue_measured_fraction_max 0.981
_diffrn_reflns_limit_h_max 16
_diffrn_reflns_limit_h_min -16
_diffrn_reflns_limit_k_max 12
_diffrn_reflns_limit_k_min -12
_diffrn_reflns_limit_l_max 28
_diffrn_reflns_limit_l_min -36
_diffrn_reflns_number 12729
_diffrn_reflns_point_group_measured_fraction_full 0.797
_diffrn_reflns_point_group_measured_fraction_max 0.751
_diffrn_reflns_theta_full 25.242
_diffrn_reflns_theta_max 27.563
_diffrn_reflns_theta_min 3.028
_exptl_absorpt_coefficient_mu 1.465
_exptl_absorpt_correction_T_max 1.0000
_exptl_absorpt_correction_T_min 0.9104
_exptl_absorpt_correction_type multi-scan
_exptl_crystal_colour yellow
_exptl_crystal_density_diffrn 1.234
_exptl_crystal_density_method 'not measured'
_exptl_crystal_description prism
_exptl_crystal_F_000 1296
_exptl_crystal_size_max 0.270
_exptl_crystal_size_mid 0.200
_exptl_crystal_size_min 0.100
_refine_diff_density_max 0.634
_refine_diff_density_min -0.537
_refine_diff_density_rms 0.054
_refine_ls_abs_structure_details
;
 Flack x determined using 1243 quotients [(I+)-(I-)]/[(I+)+(I-)]
 (Parsons, Flack and Wagner, Acta Cryst. B69 (2013) 249-259).
;
_refine_ls_abs_structure_Flack 0.859(8)
_refine_ls_extinction_method none
_refine_ls_goodness_of_fit_ref 1.026
_refine_ls_hydrogen_treatment constr
_refine_ls_matrix_type full
_refine_ls_number_parameters 338
_refine_ls_number_reflns 5743
_refine_ls_number_restraints 2
_refine_ls_restrained_S_all 1.025
_refine_ls_R_factor_all 0.0964
_refine_ls_R_factor_gt 0.0614
_refine_ls_shift/su_max 0.000
_refine_ls_shift/su_mean 0.000
_refine_ls_structure_factor_coef Fsqd
_refine_ls_weighting_details 'w=1/[\s^2^(Fo^2^)+(0.0600P)^2^+9.9668P] where P=(Fo^2^+2Fc^2^)/3'
_refine_ls_weighting_scheme calc
_refine_ls_wR_factor_gt 0.1442
_refine_ls_wR_factor_ref 0.1634
_reflns_Friedel_coverage 0.529
_reflns_Friedel_fraction_full 0.603
_reflns_Friedel_fraction_max 0.520
_reflns_number_gt 3871
_reflns_number_total 5743
_reflns_threshold_expression 'I > 2\s(I)'
_cod_data_source_file d0cc01949f2.cif
_cod_data_source_block mk251j
_cod_depositor_comments
;
The following automatic conversions were performed:

data item '_exptl_absorpt_correction_type' value 'multi scan' was
changed to 'multi-scan' in accordance with the
/home/data/users/saulius/crontab/automatic-downloads/rss-feeds/RSC/lib/dictionaries/cif_core.dic
dictionary named 'cif_core.dic' version 2.4.2 last updated on
2011-04-26.

Automatic conversion script
Id: cif_fix_values 7556 2019-12-06 15:28:31Z antanas 

 Adding full bibliography for 7126544--7126553.cif.
;
_cod_original_sg_symbol_H-M 'C c'
_cod_database_code 7126551
_shelx_shelxl_version_number 2018/3
_shelx_space_group_comment
;
The symmetry employed for this shelxl refinement is uniquely defined
by the following loop, which should always be used as a source of
symmetry information in preference to the above space-group names.
They are only intended as comments.
;
_shelx_estimated_absorpt_t_min 0.693
_shelx_estimated_absorpt_t_max 0.867

loop_
_space_group_symop_operation_xyz
'x, y, z'
'x, -y, z+1/2'
'x+1/2, y+1/2, z'
'x+1/2, -y+1/2, z+1/2'

loop_
_atom_site_label
_atom_site_type_symbol
_atom_site_fract_x
_atom_site_fract_y
_atom_site_fract_z
_atom_site_U_iso_or_equiv
_atom_site_adp_type
_atom_site_occupancy
_atom_site_site_symmetry_order
_atom_site_calc_flag
_atom_site_refinement_flags_posn
_atom_site_refinement_flags_adp
_atom_site_refinement_flags_occupancy
_atom_site_disorder_assembly
_atom_site_disorder_group
O1 O 0.3419(9) 0.2372(14) 0.8989(4) 0.140(5) Uani 1 1 d . . . . .
C1 C 0.4113(10) 0.1859(13) 0.8718(6) 0.090(4) Uani 1 1 d . . . . .
C2 C 0.5149(8) 0.1400(11) 0.8915(4) 0.058(3) Uani 1 1 d . . . . .
C3 C 0.5838(9) 0.0466(13) 0.8728(4) 0.067(3) Uani 1 1 d . . . . .
H3 H 0.569425 -0.000302 0.844093 0.080 Uiso 0.335(5) 1 calc R U P A 1
C4 C 0.6801(9) 0.0282(12) 0.9016(4) 0.066(3) Uani 1 1 d . . . . .
H4 H 0.734168 -0.035034 0.894332 0.079 Uiso 1 1 calc R U . . .
C5 C 0.6858(8) 0.1120(10) 0.9408(4) 0.053(3) Uani 1 1 d . . . . .
S1 S 0.5684(2) 0.2038(3) 0.94432(11) 0.0720(9) Uani 1 1 d . . . . .
Br1 Br 0.55363(17) -0.0648(3) 0.82127(7) 0.1068(11) Uani 0.665(5) 1 d . . P A 2
O2 O 0.4440(9) 0.2544(14) 0.7952(5) 0.176(7) Uani 1 1 d . . . . .
C6 C 0.3860(11) 0.1906(11) 0.8170(5) 0.080(4) Uani 1 1 d . . . . .
C7 C 0.2780(8) 0.1399(11) 0.8010(4) 0.062(3) Uani 1 1 d . . . . .
C8 C 0.2068(9) 0.0525(13) 0.8192(4) 0.074(3) Uani 1 1 d . . . . .
H8 H 0.217922 0.010471 0.848993 0.089 Uiso 0.665(5) 1 calc R U P A 2
C9 C 0.1145(10) 0.0292(12) 0.7901(4) 0.073(3) Uani 1 1 d . . . . .
H9 H 0.058438 -0.028849 0.799011 0.087 Uiso 1 1 calc R U . . .
C10 C 0.1125(7) 0.0983(10) 0.7475(4) 0.051(3) Uani 1 1 d . . . . .
S2 S 0.2304(2) 0.1926(3) 0.74434(10) 0.0718(9) Uani 1 1 d . . . . .
Br2 Br 0.2402(3) -0.0524(7) 0.86990(14) 0.115(2) Uani 0.335(5) 1 d . . P A 1
Si1 Si 0.7972(2) 0.1164(3) 0.98976(9) 0.0507(7) Uani 1 1 d . . . . .
C11 C 0.7921(11) 0.2957(12) 1.0184(5) 0.086(4) Uani 1 1 d . . . . .
H11 H 0.716382 0.312287 1.025687 0.103 Uiso 1 1 calc R U . . .
C12 C 0.9259(9) 0.0680(13) 0.9618(4) 0.065(3) Uani 1 1 d . . . . .
H12 H 0.915074 -0.026853 0.949077 0.078 Uiso 1 1 calc R U . . .
C13 C 0.7661(9) -0.0208(12) 1.0358(4) 0.067(3) Uani 1 1 d . . . . .
H13 H 0.824032 -0.016448 1.060846 0.080 Uiso 1 1 calc R U . . .
C14 C 0.8593(13) 0.2974(19) 1.0678(6) 0.126(7) Uani 1 1 d . . . . .
H14 H 0.935145 0.290322 1.062133 0.189 Uiso 1 1 calc R U . . .
H14A H 0.837966 0.219639 1.086874 0.189 Uiso 1 1 calc R U . . .
H14B H 0.845757 0.383327 1.084238 0.189 Uiso 1 1 calc R U . . .
C15 C 0.8245(14) 0.4141(13) 0.9862(7) 0.143(7) Uani 1 1 d . . . . .
H15 H 0.806733 0.502137 1.000440 0.214 Uiso 1 1 calc R U . . .
H15A H 0.786266 0.405418 0.955725 0.214 Uiso 1 1 calc R U . . .
H15B H 0.901041 0.410032 0.981953 0.214 Uiso 1 1 calc R U . . .
C16 C 1.0237(10) 0.0581(16) 0.9997(5) 0.097(5) Uani 1 1 d . . . . .
H16 H 1.085699 0.020321 0.984790 0.145 Uiso 1 1 calc R U . . .
H16A H 1.004407 -0.001945 1.025396 0.145 Uiso 1 1 calc R U . . .
H16B H 1.040538 0.149817 1.011906 0.145 Uiso 1 1 calc R U . . .
C17 C 0.9586(13) 0.162(2) 0.9178(5) 0.120(6) Uani 1 1 d . . . . .
H17 H 0.988987 0.248989 0.929493 0.180 Uiso 1 1 calc R U . . .
H17A H 0.895445 0.181154 0.897622 0.180 Uiso 1 1 calc R U . . .
H17B H 1.011127 0.113513 0.899889 0.180 Uiso 1 1 calc R U . . .
C18 C 0.6602(12) 0.0076(19) 1.0594(5) 0.108(5) Uani 1 1 d . . . . .
H18 H 0.602376 0.013267 1.035432 0.162 Uiso 1 1 calc R U . . .
H18A H 0.665503 0.094446 1.076617 0.162 Uiso 1 1 calc R U . . .
H18B H 0.645879 -0.067126 1.081179 0.162 Uiso 1 1 calc R U . . .
C19 C 0.7659(14) -0.1680(13) 1.0157(5) 0.095(4) Uani 1 1 d . . . . .
H19 H 0.757215 -0.234081 1.041065 0.142 Uiso 1 1 calc R U . . .
H19A H 0.833169 -0.185402 1.000998 0.142 Uiso 1 1 calc R U . . .
H19B H 0.707095 -0.177908 0.992334 0.142 Uiso 1 1 calc R U . . .
Si2 Si 0.00444(19) 0.1008(3) 0.69823(9) 0.0494(7) Uani 1 1 d . . . . .
C20 C 0.0086(10) 0.2734(12) 0.6661(4) 0.069(3) Uani 1 1 d . . . . .
H20 H 0.084995 0.287115 0.659382 0.083 Uiso 1 1 calc R U . . .
C21 C 0.0397(9) -0.0407(13) 0.6550(4) 0.069(3) Uani 1 1 d . . . . .
H21 H -0.015753 -0.037120 0.628918 0.082 Uiso 1 1 calc R U . . .
C22 C -0.1292(8) 0.0592(14) 0.7258(4) 0.063(3) Uani 1 1 d . . . . .
H22 H -0.120050 -0.033959 0.740097 0.076 Uiso 1 1 calc R U . . .
C23 C -0.0213(12) 0.3988(15) 0.6936(6) 0.107(5) Uani 1 1 d . . . . .
H23 H -0.009100 0.481421 0.675074 0.160 Uiso 1 1 calc R U . . .
H23A H 0.022290 0.402807 0.722841 0.160 Uiso 1 1 calc R U . . .
H23B H -0.096353 0.393531 0.700735 0.160 Uiso 1 1 calc R U . . .
C24 C -0.0513(12) 0.2796(17) 0.6176(5) 0.106(5) Uani 1 1 d . . . . .
H24 H -0.126125 0.256620 0.621014 0.159 Uiso 1 1 calc R U . . .
H24A H -0.019771 0.213799 0.596380 0.159 Uiso 1 1 calc R U . . .
H24B H -0.045865 0.372379 0.604696 0.159 Uiso 1 1 calc R U . . .
C25 C 0.1496(12) -0.016(2) 0.6320(5) 0.113(6) Uani 1 1 d . . . . .
H25 H 0.207385 -0.025660 0.655911 0.170 Uiso 1 1 calc R U . . .
H25A H 0.150972 0.076649 0.618741 0.170 Uiso 1 1 calc R U . . .
H25B H 0.158619 -0.083605 0.607182 0.170 Uiso 1 1 calc R U . . .
C26 C 0.0329(14) -0.1900(13) 0.6772(6) 0.108(5) Uani 1 1 d . . . . .
H26 H 0.068881 -0.255800 0.657525 0.162 Uiso 1 1 calc R U . . .
H26A H -0.041682 -0.216370 0.679222 0.162 Uiso 1 1 calc R U . . .
H26B H 0.067305 -0.189615 0.708676 0.162 Uiso 1 1 calc R U . . .
C27 C -0.2197(8) 0.0455(15) 0.6893(4) 0.080(4) Uani 1 1 d . . . . .
H27 H -0.284955 0.021464 0.704608 0.120 Uiso 1 1 calc R U . . .
H27A H -0.202843 -0.026589 0.666915 0.120 Uiso 1 1 calc R U . . .
H27B H -0.229677 0.132839 0.672645 0.120 Uiso 1 1 calc R U . . .
C28 C -0.1582(13) 0.1531(19) 0.7653(6) 0.124(6) Uani 1 1 d . . . . .
H28 H -0.166009 0.247154 0.753589 0.186 Uiso 1 1 calc R U . . .
H28A H -0.102042 0.150213 0.790180 0.186 Uiso 1 1 calc R U . . .
H28B H -0.225209 0.122650 0.777851 0.186 Uiso 1 1 calc R U . . .

loop_
_atom_site_aniso_label
_atom_site_aniso_U_11
_atom_site_aniso_U_22
_atom_site_aniso_U_33
_atom_site_aniso_U_23
_atom_site_aniso_U_13
_atom_site_aniso_U_12
O1 0.083(7) 0.187(11) 0.145(9) -0.093(8) -0.053(6) 0.057(7)
C1 0.048(7) 0.082(8) 0.138(12) -0.044(8) -0.036(8) 0.021(6)
C2 0.046(6) 0.068(6) 0.056(6) -0.009(5) -0.021(5) 0.009(5)
C3 0.054(7) 0.082(8) 0.062(6) -0.011(6) -0.015(5) 0.013(6)
C4 0.049(6) 0.080(7) 0.069(7) -0.006(6) 0.002(5) 0.024(5)
C5 0.044(6) 0.055(6) 0.058(6) -0.010(5) -0.008(5) 0.007(4)
S1 0.0460(17) 0.0769(18) 0.090(2) -0.0327(16) -0.0259(15) 0.0202(14)
Br1 0.1063(18) 0.139(2) 0.0717(12) -0.0535(13) -0.0338(11) 0.0282(15)
O2 0.091(7) 0.198(11) 0.229(13) 0.164(11) -0.109(8) -0.100(8)
C6 0.077(9) 0.051(6) 0.107(9) 0.028(6) -0.058(8) -0.014(6)
C7 0.043(6) 0.054(6) 0.086(7) 0.017(6) -0.024(5) -0.001(5)
C8 0.055(7) 0.087(8) 0.078(7) 0.034(6) -0.021(6) -0.013(6)
C9 0.062(7) 0.088(8) 0.066(7) 0.034(6) -0.025(6) -0.028(6)
C10 0.032(5) 0.056(6) 0.065(6) -0.002(5) -0.012(5) -0.008(4)
S2 0.0484(17) 0.0826(19) 0.082(2) 0.0343(16) -0.0268(14) -0.0220(14)
Br2 0.075(3) 0.200(6) 0.068(3) 0.073(3) -0.0123(19) -0.012(3)
Si1 0.0336(14) 0.0581(16) 0.0592(15) -0.0078(12) -0.0091(12) 0.0025(11)
C11 0.054(8) 0.069(7) 0.133(11) -0.032(8) -0.024(7) 0.009(6)
C12 0.049(7) 0.073(6) 0.072(7) -0.006(6) -0.011(5) 0.004(5)
C13 0.063(7) 0.082(7) 0.052(6) 0.006(5) -0.023(5) -0.014(5)
C14 0.089(12) 0.148(14) 0.137(13) -0.086(11) -0.031(10) 0.012(9)
C15 0.129(14) 0.036(6) 0.26(2) -0.009(9) -0.017(13) -0.021(7)
C16 0.041(7) 0.123(11) 0.123(11) -0.031(10) -0.025(7) 0.014(7)
C17 0.081(11) 0.195(17) 0.088(9) 0.016(11) 0.041(8) -0.004(11)
C18 0.060(8) 0.182(15) 0.082(8) 0.027(9) -0.001(6) -0.025(9)
C19 0.128(12) 0.075(7) 0.078(8) 0.021(7) -0.027(8) -0.027(8)
Si2 0.0343(14) 0.0574(15) 0.0553(15) 0.0110(12) -0.0100(12) -0.0053(11)
C20 0.054(7) 0.065(6) 0.087(8) 0.022(6) -0.017(6) -0.011(5)
C21 0.051(6) 0.090(8) 0.064(7) 0.008(6) -0.002(5) 0.012(5)
C22 0.037(6) 0.089(7) 0.064(6) 0.012(6) 0.001(5) -0.015(5)
C23 0.086(10) 0.095(10) 0.136(11) 0.014(9) -0.035(9) -0.016(8)
C24 0.081(10) 0.111(10) 0.122(11) 0.068(9) -0.044(8) -0.026(7)
C25 0.072(9) 0.175(16) 0.094(10) -0.007(10) 0.028(8) 0.011(9)
C26 0.130(14) 0.068(8) 0.125(13) 0.002(7) -0.011(10) 0.023(7)
C27 0.033(6) 0.118(10) 0.089(8) 0.024(8) -0.005(5) -0.013(6)
C28 0.070(10) 0.172(15) 0.131(12) -0.062(12) 0.022(9) -0.026(10)

loop_
_atom_type_symbol
_atom_type_description
_atom_type_scat_dispersion_real
_atom_type_scat_dispersion_imag
_atom_type_scat_source
C C 0.0033 0.0016 'International Tables Vol C Tables 4.2.6.8 and 6.1.1.4'
H H 0.0000 0.0000 'International Tables Vol C Tables 4.2.6.8 and 6.1.1.4'
O O 0.0106 0.0060 'International Tables Vol C Tables 4.2.6.8 and 6.1.1.4'
Si Si 0.0817 0.0704 'International Tables Vol C Tables 4.2.6.8 and 6.1.1.4'
S S 0.1246 0.1234 'International Tables Vol C Tables 4.2.6.8 and 6.1.1.4'
Br Br -0.2901 2.4595 'International Tables Vol C Tables 4.2.6.8 and 6.1.1.4'

loop_
_geom_angle_atom_site_label_1
_geom_angle_atom_site_label_2
_geom_angle_atom_site_label_3
_geom_angle
_geom_angle_site_symmetry_1
_geom_angle_site_symmetry_3
_geom_angle_publ_flag
O1 C1 C2 120.0(13) . . ?
O1 C1 C6 118.0(10) . . ?
C2 C1 C6 121.6(10) . . ?
C3 C2 C1 127.9(10) . . ?
C3 C2 S1 110.2(7) . . ?
C1 C2 S1 121.9(9) . . ?
C2 C3 C4 112.8(9) . . ?
C2 C3 Br1 125.7(8) . . ?
C4 C3 Br1 121.0(8) . . ?
C2 C3 H3 123.6 . . ?
C4 C3 H3 123.6 . . ?
C5 C4 C3 113.4(10) . . ?
C5 C4 H4 123.3 . . ?
C3 C4 H4 123.3 . . ?
C4 C5 S1 109.8(8) . . ?
C4 C5 Si1 127.3(8) . . ?
S1 C5 Si1 122.5(6) . . ?
C5 S1 C2 93.6(5) . . ?
O2 C6 C7 126.6(12) . . ?
O2 C6 C1 116.3(11) . . ?
C7 C6 C1 115.5(10) . . ?
C8 C7 C6 134.1(10) . . ?
C8 C7 S2 109.2(7) . . ?
C6 C7 S2 116.5(9) . . ?
C7 C8 C9 114.5(10) . . ?
C7 C8 Br2 121.9(8) . . ?
C9 C8 Br2 122.3(9) . . ?
C7 C8 H8 122.8 . . ?
C9 C8 H8 122.8 . . ?
C10 C9 C8 114.7(10) . . ?
C10 C9 H9 122.7 . . ?
C8 C9 H9 122.7 . . ?
C9 C10 S2 108.5(7) . . ?
C9 C10 Si2 129.3(8) . . ?
S2 C10 Si2 122.2(6) . . ?
C10 S2 C7 93.0(5) . . ?
C12 Si1 C13 108.7(6) . . ?
C12 Si1 C11 116.7(6) . . ?
C13 Si1 C11 109.0(6) . . ?
C12 Si1 C5 107.1(5) . . ?
C13 Si1 C5 108.3(5) . . ?
C11 Si1 C5 106.8(5) . . ?
C15 C11 C14 111.8(12) . . ?
C15 C11 Si1 114.0(11) . . ?
C14 C11 Si1 110.7(9) . . ?
C15 C11 H11 106.6 . . ?
C14 C11 H11 106.6 . . ?
Si1 C11 H11 106.6 . . ?
C16 C12 C17 109.9(11) . . ?
C16 C12 Si1 112.0(8) . . ?
C17 C12 Si1 116.0(9) . . ?
C16 C12 H12 106.1 . . ?
C17 C12 H12 106.1 . . ?
Si1 C12 H12 106.1 . . ?
C19 C13 C18 109.9(12) . . ?
C19 C13 Si1 112.8(8) . . ?
C18 C13 Si1 112.4(9) . . ?
C19 C13 H13 107.1 . . ?
C18 C13 H13 107.1 . . ?
Si1 C13 H13 107.1 . . ?
C11 C14 H14 109.5 . . ?
C11 C14 H14A 109.5 . . ?
H14 C14 H14A 109.5 . . ?
C11 C14 H14B 109.5 . . ?
H14 C14 H14B 109.5 . . ?
H14A C14 H14B 109.5 . . ?
C11 C15 H15 109.5 . . ?
C11 C15 H15A 109.5 . . ?
H15 C15 H15A 109.5 . . ?
C11 C15 H15B 109.5 . . ?
H15 C15 H15B 109.5 . . ?
H15A C15 H15B 109.5 . . ?
C12 C16 H16 109.5 . . ?
C12 C16 H16A 109.5 . . ?
H16 C16 H16A 109.5 . . ?
C12 C16 H16B 109.5 . . ?
H16 C16 H16B 109.5 . . ?
H16A C16 H16B 109.5 . . ?
C12 C17 H17 109.5 . . ?
C12 C17 H17A 109.5 . . ?
H17 C17 H17A 109.5 . . ?
C12 C17 H17B 109.5 . . ?
H17 C17 H17B 109.5 . . ?
H17A C17 H17B 109.5 . . ?
C13 C18 H18 109.5 . . ?
C13 C18 H18A 109.5 . . ?
H18 C18 H18A 109.5 . . ?
C13 C18 H18B 109.5 . . ?
H18 C18 H18B 109.5 . . ?
H18A C18 H18B 109.5 . . ?
C13 C19 H19 109.5 . . ?
C13 C19 H19A 109.5 . . ?
H19 C19 H19A 109.5 . . ?
C13 C19 H19B 109.5 . . ?
H19 C19 H19B 109.5 . . ?
H19A C19 H19B 109.5 . . ?
C10 Si2 C21 106.6(5) . . ?
C10 Si2 C20 109.2(5) . . ?
C21 Si2 C20 108.0(5) . . ?
C10 Si2 C22 107.5(5) . . ?
C21 Si2 C22 110.2(6) . . ?
C20 Si2 C22 115.0(6) . . ?
C23 C20 C24 108.2(11) . . ?
C23 C20 Si2 116.5(10) . . ?
C24 C20 Si2 116.1(9) . . ?
C23 C20 H20 104.9 . . ?
C24 C20 H20 104.9 . . ?
Si2 C20 H20 104.9 . . ?
C25 C21 C26 111.7(12) . . ?
C25 C21 Si2 113.2(10) . . ?
C26 C21 Si2 112.4(8) . . ?
C25 C21 H21 106.3 . . ?
C26 C21 H21 106.3 . . ?
Si2 C21 H21 106.3 . . ?
C28 C22 C27 111.6(12) . . ?
C28 C22 Si2 115.0(9) . . ?
C27 C22 Si2 112.3(7) . . ?
C28 C22 H22 105.7 . . ?
C27 C22 H22 105.7 . . ?
Si2 C22 H22 105.7 . . ?
C20 C23 H23 109.5 . . ?
C20 C23 H23A 109.5 . . ?
H23 C23 H23A 109.5 . . ?
C20 C23 H23B 109.5 . . ?
H23 C23 H23B 109.5 . . ?
H23A C23 H23B 109.5 . . ?
C20 C24 H24 109.5 . . ?
C20 C24 H24A 109.5 . . ?
H24 C24 H24A 109.5 . . ?
C20 C24 H24B 109.5 . . ?
H24 C24 H24B 109.5 . . ?
H24A C24 H24B 109.5 . . ?
C21 C25 H25 109.5 . . ?
C21 C25 H25A 109.5 . . ?
H25 C25 H25A 109.5 . . ?
C21 C25 H25B 109.5 . . ?
H25 C25 H25B 109.5 . . ?
H25A C25 H25B 109.5 . . ?
C21 C26 H26 109.5 . . ?
C21 C26 H26A 109.5 . . ?
H26 C26 H26A 109.5 . . ?
C21 C26 H26B 109.5 . . ?
H26 C26 H26B 109.5 . . ?
H26A C26 H26B 109.5 . . ?
C22 C27 H27 109.5 . . ?
C22 C27 H27A 109.5 . . ?
H27 C27 H27A 109.5 . . ?
C22 C27 H27B 109.5 . . ?
H27 C27 H27B 109.5 . . ?
H27A C27 H27B 109.5 . . ?
C22 C28 H28 109.5 . . ?
C22 C28 H28A 109.5 . . ?
H28 C28 H28A 109.5 . . ?
C22 C28 H28B 109.5 . . ?
H28 C28 H28B 109.5 . . ?
H28A C28 H28B 109.5 . . ?

loop_
_geom_bond_atom_site_label_1
_geom_bond_atom_site_label_2
_geom_bond_distance
_geom_bond_site_symmetry_2
_geom_bond_publ_flag
O1 C1 1.271(17) . ?
C1 C2 1.439(15) . ?
C1 C6 1.552(12) . ?
C2 C3 1.356(15) . ?
C2 S1 1.705(10) . ?
C3 C4 1.418(15) . ?
C3 Br1 1.817(11) . ?
C3 H3 0.9300 . ?
C4 C5 1.358(14) . ?
C4 H4 0.9300 . ?
C5 S1 1.702(10) . ?
C5 Si1 1.899(10) . ?
O2 C6 1.140(16) . ?
C6 C7 1.470(16) . ?
C7 C8 1.332(15) . ?
C7 S2 1.742(11) . ?
C8 C9 1.389(14) . ?
C8 Br2 1.771(11) . ?
C8 H8 0.9300 . ?
C9 C10 1.365(13) . ?
C9 H9 0.9300 . ?
C10 S2 1.719(9) . ?
C10 Si2 1.876(10) . ?
Si1 C12 1.865(12) . ?
Si1 C13 1.891(12) . ?
Si1 C11 1.893(12) . ?
C11 C15 1.51(2) . ?
C11 C14 1.579(18) . ?
C11 H11 0.9800 . ?
C12 C16 1.574(15) . ?
C12 C17 1.593(19) . ?
C12 H12 0.9800 . ?
C13 C19 1.514(16) . ?
C13 C18 1.519(19) . ?
C13 H13 0.9800 . ?
C14 H14 0.9600 . ?
C14 H14A 0.9600 . ?
C14 H14B 0.9600 . ?
C15 H15 0.9600 . ?
C15 H15A 0.9600 . ?
C15 H15B 0.9600 . ?
C16 H16 0.9600 . ?
C16 H16A 0.9600 . ?
C16 H16B 0.9600 . ?
C17 H17 0.9600 . ?
C17 H17A 0.9600 . ?
C17 H17B 0.9600 . ?
C18 H18 0.9600 . ?
C18 H18A 0.9600 . ?
C18 H18B 0.9600 . ?
C19 H19 0.9600 . ?
C19 H19A 0.9600 . ?
C19 H19B 0.9600 . ?
Si2 C21 1.879(13) . ?
Si2 C20 1.880(11) . ?
Si2 C22 1.898(10) . ?
C20 C23 1.481(19) . ?
C20 C24 1.518(16) . ?
C20 H20 0.9800 . ?
C21 C25 1.549(17) . ?
C21 C26 1.559(17) . ?
C21 H21 0.9800 . ?
C22 C28 1.482(19) . ?
C22 C27 1.487(14) . ?
C22 H22 0.9800 . ?
C23 H23 0.9600 . ?
C23 H23A 0.9600 . ?
C23 H23B 0.9600 . ?
C24 H24 0.9600 . ?
C24 H24A 0.9600 . ?
C24 H24B 0.9600 . ?
C25 H25 0.9600 . ?
C25 H25A 0.9600 . ?
C25 H25B 0.9600 . ?
C26 H26 0.9600 . ?
C26 H26A 0.9600 . ?
C26 H26B 0.9600 . ?
C27 H27 0.9600 . ?
C27 H27A 0.9600 . ?
C27 H27B 0.9600 . ?
C28 H28 0.9600 . ?
C28 H28A 0.9600 . ?
C28 H28B 0.9600 . ?

loop_
_geom_torsion_atom_site_label_1
_geom_torsion_atom_site_label_2
_geom_torsion_atom_site_label_3
_geom_torsion_atom_site_label_4
_geom_torsion
_geom_torsion_site_symmetry_1
_geom_torsion_site_symmetry_2
_geom_torsion_site_symmetry_3
_geom_torsion_site_symmetry_4
_geom_torsion_publ_flag
O1 C1 C2 C3 157.7(14) . . . . ?
C6 C1 C2 C3 -30(2) . . . . ?
O1 C1 C2 S1 -23(2) . . . . ?
C6 C1 C2 S1 149.5(11) . . . . ?
C1 C2 C3 C4 178.9(13) . . . . ?
S1 C2 C3 C4 -0.2(14) . . . . ?
C1 C2 C3 Br1 -10(2) . . . . ?
S1 C2 C3 Br1 171.3(7) . . . . ?
C2 C3 C4 C5 -2.7(16) . . . . ?
Br1 C3 C4 C5 -174.8(9) . . . . ?
C3 C4 C5 S1 4.4(13) . . . . ?
C3 C4 C5 Si1 177.5(9) . . . . ?
C4 C5 S1 C2 -3.8(9) . . . . ?
Si1 C5 S1 C2 -177.4(7) . . . . ?
C3 C2 S1 C5 2.3(10) . . . . ?
C1 C2 S1 C5 -176.8(12) . . . . ?
O1 C1 C6 O2 117.5(12) . . . . ?
C2 C1 C6 O2 -55(2) . . . . ?
O1 C1 C6 C7 -49(2) . . . . ?
C2 C1 C6 C7 137.9(8) . . . . ?
O2 C6 C7 C8 170.7(18) . . . . ?
C1 C6 C7 C8 -24(2) . . . . ?
O2 C6 C7 S2 -5(2) . . . . ?
C1 C6 C7 S2 160.5(9) . . . . ?
C6 C7 C8 C9 -177.1(14) . . . . ?
S2 C7 C8 C9 -1.6(15) . . . . ?
C6 C7 C8 Br2 -10(2) . . . . ?
S2 C7 C8 Br2 165.7(8) . . . . ?
C7 C8 C9 C10 0.7(18) . . . . ?
Br2 C8 C9 C10 -166.5(10) . . . . ?
C8 C9 C10 S2 0.6(14) . . . . ?
C8 C9 C10 Si2 -178.6(9) . . . . ?
C9 C10 S2 C7 -1.3(9) . . . . ?
Si2 C10 S2 C7 178.0(7) . . . . ?
C8 C7 S2 C10 1.7(10) . . . . ?
C6 C7 S2 C10 178.0(10) . . . . ?
C4 C5 Si1 C12 30.9(12) . . . . ?
S1 C5 Si1 C12 -156.8(7) . . . . ?
C4 C5 Si1 C13 -86.1(11) . . . . ?
S1 C5 Si1 C13 86.2(7) . . . . ?
C4 C5 Si1 C11 156.6(11) . . . . ?
S1 C5 Si1 C11 -31.0(9) . . . . ?
C12 Si1 C11 C15 51.9(12) . . . . ?
C13 Si1 C11 C15 175.3(10) . . . . ?
C5 Si1 C11 C15 -67.9(11) . . . . ?
C12 Si1 C11 C14 -75.3(12) . . . . ?
C13 Si1 C11 C14 48.2(12) . . . . ?
C5 Si1 C11 C14 165.0(10) . . . . ?
C13 Si1 C12 C16 -59.4(10) . . . . ?
C11 Si1 C12 C16 64.2(11) . . . . ?
C5 Si1 C12 C16 -176.2(9) . . . . ?
C13 Si1 C12 C17 173.4(10) . . . . ?
C11 Si1 C12 C17 -63.0(12) . . . . ?
C5 Si1 C12 C17 56.6(11) . . . . ?
C12 Si1 C13 C19 -53.2(10) . . . . ?
C11 Si1 C13 C19 178.7(9) . . . . ?
C5 Si1 C13 C19 62.8(10) . . . . ?
C12 Si1 C13 C18 -178.1(9) . . . . ?
C11 Si1 C13 C18 53.8(10) . . . . ?
C5 Si1 C13 C18 -62.1(10) . . . . ?
C9 C10 Si2 C21 -93.1(11) . . . . ?
S2 C10 Si2 C21 87.7(7) . . . . ?
C9 C10 Si2 C20 150.4(11) . . . . ?
S2 C10 Si2 C20 -28.7(9) . . . . ?
C9 C10 Si2 C22 25.0(12) . . . . ?
S2 C10 Si2 C22 -154.1(7) . . . . ?
C10 Si2 C20 C23 -66.8(11) . . . . ?
C21 Si2 C20 C23 177.7(9) . . . . ?
C22 Si2 C20 C23 54.2(11) . . . . ?
C10 Si2 C20 C24 164.0(10) . . . . ?
C21 Si2 C20 C24 48.5(12) . . . . ?
C22 Si2 C20 C24 -75.0(12) . . . . ?
C10 Si2 C21 C25 -62.1(10) . . . . ?
C20 Si2 C21 C25 55.2(10) . . . . ?
C22 Si2 C21 C25 -178.5(9) . . . . ?
C10 Si2 C21 C26 65.7(10) . . . . ?
C20 Si2 C21 C26 -177.0(9) . . . . ?
C22 Si2 C21 C26 -50.7(10) . . . . ?
C10 Si2 C22 C28 56.1(12) . . . . ?
C21 Si2 C22 C28 172.0(11) . . . . ?
C20 Si2 C22 C28 -65.8(12) . . . . ?
C10 Si2 C22 C27 -174.8(9) . . . . ?
C21 Si2 C22 C27 -59.0(11) . . . . ?
C20 Si2 C22 C27 63.3(11) . . . . ?
